data_2015415
loop_
_publ_author_name
'Yusuke Kaminaga'
'Hisanori Yamane'
'Takahiro Yamada'

_publ_section_title
;
 Ca~0.8~Y~2.4~Sn~0.8~O~6~, a quaternary oxide with mixed occupations of
 Ca/Y and Y/Sn
;
_journal_coeditor_code FA3014
_journal_issue 7
_journal_name_full 'Acta Crystallographica Section C'
_journal_page_first i57
_journal_page_last i58
_journal_paper_doi 10.1107/S0108270106017586
_journal_volume 62
_journal_year 2006
_chemical_formula_iupac 'Ca0.8 O6 Sn0.8 Y2.4'
_chemical_formula_moiety 'Ca0.8 O6 Sn0.8 Y2.4'
_chemical_formula_structural '(Ca0.2667Y.7333)6(Y0.4Sn0.6) Sn O12'
_chemical_formula_sum 'Ca0.8 O6 Sn0.8 Y2.4'
_chemical_formula_weight 436.40
_chemical_name_common 'calcium yttrium tin oxide'
_chemical_name_systematic
;
 ?
;
_space_group_IT_number 148
_symmetry_cell_setting trigonal
_symmetry_space_group_name_Hall '-R 3'
_symmetry_space_group_name_H-M 'R -3 :H'
_atom_sites_solution_primary direct
_atom_sites_solution_secondary difmap
_audit_creation_method SHELXL-97
_cell_angle_alpha 90.00
_cell_angle_beta 90.00
_cell_angle_gamma 120.00
_cell_formula_units_Z 6
_cell_length_a 9.509(5)
_cell_length_b 9.509(5)
_cell_length_c 10.989(8)
_cell_measurement_reflns_used 2701
_cell_measurement_temperature 296.1
_cell_measurement_theta_max 27.5
_cell_measurement_theta_min 3.1
_cell_volume 860.5(9)
_computing_cell_refinement
;
PROCESS-AUTO
;
_computing_data_collection
;
PROCESS-AUTO (Rigaku/MSC & Rigaku Corporation, 2005)
;
_computing_data_reduction
;
CrystalStructure (Rigaku/MSC & Rigaku Corporation, 2005)
;
_computing_molecular_graphics 'ATOMS (Dowty, 1999)'
_computing_publication_material SHELXL97
_computing_structure_refinement 'SHELXL97 (Sheldrick, 1997)'
_diffrn_ambient_temperature 293(2)
_diffrn_detector_area_resol_mean 10.00
_diffrn_measured_fraction_theta_full 1.000
_diffrn_measured_fraction_theta_max 1.000
_diffrn_measurement_device_type 'Rigaku R-AXIS RAPID'
_diffrn_measurement_method \w
_diffrn_radiation_monochromator graphite
_diffrn_radiation_source 'fine-focus sealed tube'
_diffrn_radiation_type MoK\a
_diffrn_radiation_wavelength 0.710747
_diffrn_reflns_av_R_equivalents 0.0533
_diffrn_reflns_av_sigmaI/netI 0.0479
_diffrn_reflns_limit_h_max 12
_diffrn_reflns_limit_h_min -11
_diffrn_reflns_limit_k_max 12
_diffrn_reflns_limit_k_min -12
_diffrn_reflns_limit_l_max 14
_diffrn_reflns_limit_l_min -14
_diffrn_reflns_number 2843
_diffrn_reflns_theta_full 27.47
_diffrn_reflns_theta_max 27.47
_diffrn_reflns_theta_min 3.09
_diffrn_standards_decay_% 0
_exptl_absorpt_coefficient_mu 28.194
_exptl_absorpt_correction_T_max 0.1234
_exptl_absorpt_correction_T_min 0.1014
_exptl_absorpt_correction_type numerical
_exptl_absorpt_process_details
;
(ABSCOR; Higashi, 1999)
;
_exptl_crystal_colour colourless
_exptl_crystal_density_diffrn 5.051
_exptl_crystal_density_method 'not measured'
_exptl_crystal_description granule
_exptl_crystal_F_000 1186
_exptl_crystal_size_max 0.08
_exptl_crystal_size_mid 0.08
_exptl_crystal_size_min 0.07
_refine_diff_density_max 0.631
_refine_diff_density_min -0.599
_refine_ls_extinction_coef 0.0044(2)
_refine_ls_extinction_expression Fc^*^=kFc[1+0.001xFc^2^\l^3^/sin(2\q)]^-1/4^
_refine_ls_extinction_method SHELXL97
_refine_ls_goodness_of_fit_ref 1.183
_refine_ls_matrix_type full
_refine_ls_number_parameters 33
_refine_ls_number_reflns 445
_refine_ls_number_restraints 0
_refine_ls_restrained_S_all 1.183
_refine_ls_R_factor_all 0.0186
_refine_ls_R_factor_gt 0.0179
_refine_ls_shift/su_max 0.000
_refine_ls_shift/su_mean 0.000
_refine_ls_structure_factor_coef Fsqd
_refine_ls_weighting_details 'calc w=1/[\s^2^(Fo^2^)+1.9055P] where P=(Fo^2^+2Fc^2^)/3'
_refine_ls_weighting_scheme calc
_refine_ls_wR_factor_gt 0.0411
_refine_ls_wR_factor_ref 0.0414
_reflns_number_gt 430
_reflns_number_total 445
_reflns_threshold_expression I>2\s(I)
_cod_data_source_file fa3014.cif
_cod_data_source_block I
_cod_original_sg_symbol_H-M 'R -3'
_cod_database_code 2015415
_cod_database_fobs_code 2015415

loop_
_symmetry_equiv_pos_as_xyz
'x, y, z'
'-y, x-y, z'
'-x+y, -x, z'
'x+2/3, y+1/3, z+1/3'
'-y+2/3, x-y+1/3, z+1/3'
'-x+y+2/3, -x+1/3, z+1/3'
'x+1/3, y+2/3, z+2/3'
'-y+1/3, x-y+2/3, z+2/3'
'-x+y+1/3, -x+2/3, z+2/3'
'-x, -y, -z'
'y, -x+y, -z'
'x-y, x, -z'
'-x+2/3, -y+1/3, -z+1/3'
'y+2/3, -x+y+1/3, -z+1/3'
'x-y+2/3, x+1/3, -z+1/3'
'-x+1/3, -y+2/3, -z+2/3'
'y+1/3, -x+y+2/3, -z+2/3'
'x-y+1/3, x+2/3, -z+2/3'

loop_
_atom_site_type_symbol
_atom_site_label
_atom_site_fract_x
_atom_site_fract_y
_atom_site_fract_z
_atom_site_U_iso_or_equiv
_atom_site_adp_type
_atom_site_calc_flag
_atom_site_refinement_flags
_atom_site_occupancy
Ca Ca1 0.26795(4) 0.22760(4) 0.29390(3) 0.00538(16) Uani d P 0.2667
Y Y1 0.26795(4) 0.22760(4) 0.29390(3) 0.00538(16) Uani d P 0.7333
Sn Sn1 0.0000 0.0000 0.5000 0.00499(17) Uani d S 1
Y Y2 0.0000 0.0000 0.0000 0.00420(18) Uani d SP 0.4
Sn Sn2 0.0000 0.0000 0.0000 0.00420(18) Uani d SP 0.6
O O1 0.0278(3) 0.1830(3) 0.3839(2) 0.0089(5) Uani d . 1
O O2 0.2087(3) 0.1806(3) 0.0968(2) 0.0118(5) Uani d . 1

loop_
_atom_site_aniso_label
_atom_site_aniso_U_11
_atom_site_aniso_U_22
_atom_site_aniso_U_33
_atom_site_aniso_U_12
_atom_site_aniso_U_13
_atom_site_aniso_U_23
Ca1 0.0058(2) 0.0051(2) 0.0057(2) 0.00309(16) -0.00002(13) -0.00020(12)
Y1 0.0058(2) 0.0051(2) 0.0057(2) 0.00309(16) -0.00002(13) -0.00020(12)
Sn1 0.0046(2) 0.0046(2) 0.0058(3) 0.00229(10) 0.000 0.000
Y2 0.0039(2) 0.0039(2) 0.0048(3) 0.00195(11) 0.000 0.000
Sn2 0.0039(2) 0.0039(2) 0.0048(3) 0.00195(11) 0.000 0.000
O1 0.0100(12) 0.0053(11) 0.0107(13) 0.0034(10) 0.0006(9) 0.0027(9)
O2 0.0153(13) 0.0168(13) 0.0082(13) 0.0117(12) -0.0001(10) -0.0001(9)

loop_
_atom_type_symbol
_atom_type_description
_atom_type_scat_dispersion_real
_atom_type_scat_dispersion_imag
_atom_type_scat_source
O O 0.0106 0.0060 'International Tables Vol C Tables 4.2.6.8 and 6.1.1.4'
Ca Ca 0.2262 0.3064 'International Tables Vol C Tables 4.2.6.8 and 6.1.1.4'
Y Y -2.7962 3.5667 'International Tables Vol C Tables 4.2.6.8 and 6.1.1.4'
Sn Sn -0.6537 1.4246 'International Tables Vol C Tables 4.2.6.8 and 6.1.1.4'

loop_
_exptl_crystal_face_index_h
_exptl_crystal_face_index_k
_exptl_crystal_face_index_l
_exptl_crystal_face_perp_dist
-0.24 8.31 0.99 0.0266
-6.40 6.20 -7.05 0.0491
-5.55 -1.20 -7.14 0.0507
-1.30 -1.16 -10.59 0.0400
3.76 -9.43 -0.17 0.0215
-3.36 9.22 2.03 0.0317
-2.92 3.04 -10.22 0.0412
-9.32 5.26 2.00 0.0396
-5.08 8.99 -3.44 0.0435
8.31 -1.60 -4.07 0.0030
-0.54 -6.86 5.41 0.0188
-0.48 6.48 7.12 0.0352
2.95 -0.68 10.37 0.0260

loop_
_geom_angle_atom_site_label_1
_geom_angle_atom_site_label_2
_geom_angle_atom_site_label_3
_geom_angle_site_symmetry_1
_geom_angle_site_symmetry_3
_geom_angle
_geom_angle_publ_flag
O1 Ca1/Y1 O1 . 3 74.42(11) yes
O1 Ca1/Y1 O2 3 13 79.60(8) yes
O1 Ca1/Y1 O1 16 . 80.37(8) yes
O1 Ca1/Y1 O2 16 5 80.27(8) yes
O1 Ca1/Y1 O2 3 5 96.64(9) yes
O1 Ca1/Y1 O2 . 5 110.38(9) yes
O1 Ca1/Y1 O2 16 13 125.35(8) yes
O1 Ca1/Y1 O1 16 3 151.77(5) ?
O1 Ca1/Y1 O2 . 13 153.95(8) ?
O2 Ca1/Y1 O2 13 5 74.28(12) yes
O2 Ca1/Y1 O2 . 13 80.38(9) yes
O2 Ca1/Y1 O1 . 16 92.93(8) yes
O2 Ca1/Y1 O1 . . 104.50(9) yes
O2 Ca1/Y1 O1 . 3 105.40(9) yes
O2 Ca1/Y1 O2 . 5 142.61(8) ?
O1 Sn1 O1 11_556 12_556 85.86(10) yes
O1 Sn1 O1 10_556 12_556 85.86(10) ?
O1 Sn1 O1 11_556 10_556 85.86(10) ?
O1 Sn1 O1 3 . 85.86(10) ?
O1 Sn1 O1 2 . 85.86(10) ?
O1 Sn1 O1 2 3 85.86(10) ?
O1 Sn1 O1 11_556 3 94.14(10) yes
O1 Sn1 O1 11_556 . 94.14(10) ?
O1 Sn1 O1 2 10_556 94.14(10) ?
O1 Sn1 O1 3 10_556 94.14(10) ?
O1 Sn1 O1 . 12_556 94.14(10) ?
O1 Sn1 O1 2 12_556 94.14(10) ?
O2 Y2/Sn2 O2 . 12 82.41(9) yes
O2 Y2/Sn2 O2 10 3 82.41(9) ?
O2 Y2/Sn2 O2 . 11 82.41(9) ?
O2 Y2/Sn2 O2 12 2 82.41(9) ?
O2 Y2/Sn2 O2 3 11 82.41(9) ?
O2 Y2/Sn2 O2 10 2 82.41(9) ?
O2 Y2/Sn2 O2 . 2 97.59(9) yes
O2 Y2/Sn2 O2 3 2 97.59(9) ?
O2 Y2/Sn2 O2 10 12 97.59(9) ?
O2 Y2/Sn2 O2 . 3 97.59(9) ?
O2 Y2/Sn2 O2 12 11 97.59(9) ?
O2 Y2/Sn2 O2 10 11 97.59(9) ?
Ca1/Y1 O2 Ca1/Y1 13 9_554 97.05(9) ?
Ca1/Y1 O1 Ca1/Y1 16 2 99.24(8) ?
Ca1/Y1 O2 Ca1/Y1 . 13 99.62(9) ?
Ca1/Y1 O1 Ca1/Y1 16 . 99.63(8) ?
Ca1/Y1 O2 Ca1/Y1 . 9_554 120.13(11) ?
Ca1/Y1 O1 Ca1/Y1 . 2 124.66(11) ?
Sn1 O1 Ca1/Y1 . 2 96.58(9) ?
Sn1 O1 Ca1/Y1 . . 96.68(9) ?
Sn1 O1 Ca1/Y1 . 16 144.93(12) ?
Y2/Sn2 O2 Ca1/Y1 . 9_554 99.28(10) ?
Y2/Sn2 O2 Ca1/Y1 . 13 99.75(9) ?
Y2/Sn2 O2 Ca1/Y1 . . 133.03(12) ?

loop_
_geom_bond_atom_site_label_1
_geom_bond_atom_site_label_2
_geom_bond_site_symmetry_2
_geom_bond_distance
_geom_bond_publ_flag
Ca1/Y1 O2 . 2.227(3) yes
Ca1/Y1 O1 16 2.280(3) yes
Ca1/Y1 O1 . 2.325(2) yes
Ca1/Y1 O1 3 2.328(3) yes
Ca1/Y1 O2 13 2.335(3) yes
Ca1/Y1 O2 5 2.350(3) yes
Sn1 O1 2 2.066(2) no
Sn1 O1 11_556 2.066(2) no
Sn1 O1 3 2.066(2) no
Sn1 O1 . 2.066(2) yes
Sn1 O1 10_556 2.066(2) no
Sn1 O1 12_556 2.066(2) no
Y2/Sn2 O2 10 2.147(3) no
Y2/Sn2 O2 . 2.147(3) yes
Y2/Sn2 O2 12 2.147(3) no
Y2/Sn2 O2 3 2.147(3) no
Y2/Sn2 O2 11 2.147(3) no
Y2/Sn2 O2 2 2.147(3) no
